data_1530550
loop_
_publ_author_name
'Passaglia, E.'
'Sacerdoti, M.'

_publ_section_title
;
 Crystal structural refinement of Na-exchanged stellerite
;
_journal_name_full 'Bulletin de Mineralogie (101,1978-)'
_journal_page_first 338
_journal_page_last 342
_journal_volume 105
_journal_year 1982
_chemical_formula_sum 'Al7.56 H39.36 Na7.52 O91.68 Si28.44'
_chemical_name_systematic 'Na7.52 (Si28.44 Al7.56 O72) (H2 O)19.68'
_space_group_IT_number 69
_symmetry_space_group_name_Hall '-F 2 2'
_symmetry_space_group_name_H-M 'F m m m'
_cell_angle_alpha 90
_cell_angle_beta 90
_cell_angle_gamma 90
_cell_formula_units_Z 2
_cell_length_a 13.611
_cell_length_b 18.227
_cell_length_c 17.858
_cell_volume 4430.350
_citation_journal_id_ASTM BULMD9
_cod_data_source_file Passaglia_BULMD9_1982_924.cif
_cod_data_source_block H39.36Al7.56Na7.52O91.68Si28.44
_cod_original_cell_volume 4430.35
_cod_original_formula_sum 'H39.36 Al7.56 Na7.52 O91.68 Si28.44'
_cod_database_code 1530550

loop_
_symmetry_equiv_pos_as_xyz
x,y,z
-x,-y,z
x,-y,-z
-x,y,-z
-x,-y,-z
x,y,-z
-x,y,z
x,-y,z
x,y+1/2,z+1/2
-x,-y+1/2,z+1/2
x,-y+1/2,-z+1/2
-x,y+1/2,-z+1/2
-x,-y+1/2,-z+1/2
x,y+1/2,-z+1/2
-x,y+1/2,z+1/2
x,-y+1/2,z+1/2
x+1/2,y,z+1/2
-x+1/2,-y,z+1/2
x+1/2,-y,-z+1/2
-x+1/2,y,-z+1/2
-x+1/2,-y,-z+1/2
x+1/2,y,-z+1/2
-x+1/2,y,z+1/2
x+1/2,-y,z+1/2
x+1/2,y+1/2,z
-x+1/2,-y+1/2,z
x+1/2,-y+1/2,-z
-x+1/2,y+1/2,-z
-x+1/2,-y+1/2,-z
x+1/2,y+1/2,-z
-x+1/2,y+1/2,z
x+1/2,-y+1/2,z

loop_
_atom_site_label
_atom_site_type_symbol
_atom_site_fract_x
_atom_site_fract_y
_atom_site_fract_z
_atom_site_occupancy
_atom_site_U_iso_or_equiv
Al4 Al+3 0.25 0.25 0.25 0.21 0.0
O6 O-2 0.3063 0.5 0.5 1 0.0
O8 O-2 0.5 0.1251 0.3057 0.78 0.0
O11 O-2 0.4564 0.5 0.342 0.36 0.0
Al3 Al+3 0.3883 0.1843 0.5 0.21 0.0
O3 O-2 0.3558 0.3802 0.4234 1 0.0
O1 O-2 0.3168 0.3051 0.3025 1 0.0
Na3 Na+1 0.4099 0 0.4763 0.18 0.0
Si1 Si+4 0.3852 0.3079 0.3764 0.79 0.0
O5 O-2 0.3143 0.1144 0.5 1 0.0
Na1 Na+1 0.5 0 0.297 0.52 0.0
O2 O-2 0.3725 0.2338 0.4253 1 0.0
Al1 Al+3 0.3852 0.3079 0.3764 0.21 0.0
O9 O-2 0.4551 0 0.4265 0.28 0.0
Si3 Si+4 0.3883 0.1843 0.5 0.79 0.0
O4 O-2 0.5 0.3154 0.3486 1 0.0
Si2 Si+4 0.3013 0.4108 0.5 0.79 0.0
Na2 Na+1 0.2924 0.0708 0.2827 0.25 0.0
Si4 Si+4 0.25 0.25 0.25 0.79 0.0
O12 O-2 0.3589 0.5 0.3132 0.5 0.0
O10 O-2 0.3719 0 0.3665 0.54 0.0
Al2 Al+3 0.3013 0.4108 0.5 0.21 0.0
O7 O-2 0.5 0.1504 0.5 1 0.0
